data_7236704
loop_
_publ_author_name
'Van Nghia, Nguyen'
'Park, Sunghee'
'An, Youngjoon'
'Lee, Junseong'
'Jung, Jaehoon'
'Yoo, Seunghyup'
'Lee, Min Hyung'

_publ_section_title
;
 Impact of the number of o-carboranyl ligands on the photophysical and
 electroluminescent properties of iridium(iii) cyclometalates
;
_journal_issue 12
_journal_name_full 'Journal of Materials Chemistry C'
_journal_page_first 3024
_journal_paper_doi 10.1039/C7TC00247E
_journal_volume 5
_journal_year 2017
_chemical_formula_sum 'C87 H130 B60 Cl2 Ir2 N6 O2'
_chemical_formula_weight 2395.86
_space_group_crystal_system monoclinic
_space_group_IT_number 14
_space_group_name_Hall '-P 2ybc'
_space_group_name_H-M_alt 'P 1 21/c 1'
_atom_sites_solution_hydrogens geom
_audit_creation_method SHELXL-2014
_audit_update_record
;
2017-01-10 deposited with the CCDC.
2017-02-24 downloaded from the CCDC.
;
_cell_angle_alpha 90
_cell_angle_beta 92.9650(10)
_cell_angle_gamma 90
_cell_formula_units_Z 2
_cell_length_a 16.4471(3)
_cell_length_b 13.8499(2)
_cell_length_c 26.5812(4)
_cell_measurement_reflns_used 9978
_cell_measurement_temperature 100(2)
_cell_measurement_theta_max 25.66
_cell_measurement_theta_min 2.42
_cell_volume 6046.84(17)
_computing_structure_refinement 'SHELXL-2014 (Sheldrick, 2014)'
_diffrn_ambient_temperature 100(2)
_diffrn_measured_fraction_theta_full 0.999
_diffrn_measured_fraction_theta_max 0.993
_diffrn_measurement_device_type 'Bruker APEX-II CCD'
_diffrn_measurement_method '\f and \w scans'
_diffrn_radiation_monochromator graphite
_diffrn_radiation_source 'sealed tube'
_diffrn_radiation_type MoK\a
_diffrn_radiation_wavelength 0.71073
_diffrn_reflns_av_R_equivalents 0.0363
_diffrn_reflns_av_unetI/netI 0.0276
_diffrn_reflns_Laue_measured_fraction_full 0.999
_diffrn_reflns_Laue_measured_fraction_max 0.993
_diffrn_reflns_limit_h_max 19
_diffrn_reflns_limit_h_min -20
_diffrn_reflns_limit_k_max 16
_diffrn_reflns_limit_k_min -16
_diffrn_reflns_limit_l_max 32
_diffrn_reflns_limit_l_min -32
_diffrn_reflns_number 78218
_diffrn_reflns_point_group_measured_fraction_full 0.999
_diffrn_reflns_point_group_measured_fraction_max 0.993
_diffrn_reflns_theta_full 25.242
_diffrn_reflns_theta_max 25.757
_diffrn_reflns_theta_min 1.922
_exptl_absorpt_coefficient_mu 2.289
_exptl_crystal_colour yellow
_exptl_crystal_density_diffrn 1.316
_exptl_crystal_description block
_exptl_crystal_F_000 2396
_exptl_crystal_preparation ', Luminescent'
_exptl_crystal_size_max 0.100
_exptl_crystal_size_mid 0.100
_exptl_crystal_size_min 0.100
_refine_diff_density_max 1.057
_refine_diff_density_min -0.391
_refine_diff_density_rms 0.093
_refine_ls_extinction_method none
_refine_ls_goodness_of_fit_ref 1.059
_refine_ls_hydrogen_treatment constr
_refine_ls_matrix_type full
_refine_ls_number_parameters 809
_refine_ls_number_reflns 11482
_refine_ls_number_restraints 44
_refine_ls_restrained_S_all 1.068
_refine_ls_R_factor_all 0.0364
_refine_ls_R_factor_gt 0.0264
_refine_ls_shift/su_max 0.001
_refine_ls_shift/su_mean 0.000
_refine_ls_structure_factor_coef Fsqd
_refine_ls_weighting_details 'w=1/[\s^2^(Fo^2^)+(0.0337P)^2^+9.5705P] where P=(Fo^2^+2Fc^2^)/3'
_refine_ls_weighting_scheme calc
_refine_ls_wR_factor_gt 0.0661
_refine_ls_wR_factor_ref 0.0700
_reflns_Friedel_coverage 0.000
_reflns_number_gt 9705
_reflns_number_total 11482
_reflns_threshold_expression 'I > 2\s(I)'
_cod_data_source_file c7tc00247e2.cif
_cod_data_source_block 5b
_cod_original_sg_symbol_H-M 'P 21/c'
_cod_database_code 7236704
_shelx_space_group_comment
;
The symmetry employed for this shelxl refinement is uniquely defined
by the following loop, which should always be used as a source of
symmetry information in preference to the above space-group names.
They are only intended as comments.
;
_shelx_estimated_absorpt_t_min 0.803
_shelx_estimated_absorpt_t_max 0.803
_shelxl_version_number 2014-3

loop_
_space_group_symop_operation_xyz
'x, y, z'
'-x, y+1/2, -z+1/2'
'-x, -y, -z'
'x, -y-1/2, z-1/2'

loop_
_atom_site_label
_atom_site_type_symbol
_atom_site_fract_x
_atom_site_fract_y
_atom_site_fract_z
_atom_site_U_iso_or_equiv
_atom_site_adp_type
_atom_site_occupancy
_atom_site_site_symmetry_order
_atom_site_calc_flag
_atom_site_refinement_flags_posn
_atom_site_refinement_flags_adp
_atom_site_refinement_flags_occupancy
_atom_site_disorder_assembly
_atom_site_disorder_group
Ir1 Ir 0.11879(2) 0.92409(2) 0.24665(2) 0.01249(5) Uani 1 1 d . . . . .
N1 N 0.09221(17) 0.81512(19) 0.30036(9) 0.0182(6) Uani 1 1 d . . . . .
N2 N 0.15856(16) 1.02842(19) 0.30124(9) 0.0154(6) Uani 1 1 d . . . . .
N3 N -0.00317(16) 0.97335(19) 0.23696(9) 0.0153(6) Uani 1 1 d . . . . .
C1 C 0.2347(2) 0.7896(2) 0.29606(12) 0.0224(7) Uani 1 1 d . . . . .
C2 C 0.2287(2) 0.8626(2) 0.25889(12) 0.0185(7) Uani 1 1 d . . . . .
C3 C 0.3006(2) 0.8898(2) 0.23716(12) 0.0191(7) Uani 1 1 d . . . . .
H3 H 0.2984 0.9392 0.2123 0.023 Uiso 1 1 calc R U . . .
C4 C 0.3753(2) 0.8473(2) 0.25044(13) 0.0245(8) Uani 1 1 d . . . . .
C5 C 0.3796(2) 0.7750(3) 0.28715(15) 0.0338(9) Uani 1 1 d . . . . .
H5 H 0.4303 0.7459 0.2968 0.041 Uiso 1 1 calc R U . . .
C6 C 0.3094(2) 0.7464(3) 0.30917(15) 0.0328(9) Uani 1 1 d . . . . .
H6 H 0.3120 0.6965 0.3337 0.039 Uiso 1 1 calc R U . . .
C7 C 0.1580(2) 0.7636(2) 0.31862(12) 0.0216(7) Uani 1 1 d . . . . .
C8 C 0.1485(2) 0.6918(3) 0.35460(13) 0.0305(9) Uani 1 1 d . . . . .
H8 H 0.1948 0.6579 0.3683 0.037 Uiso 1 1 calc R U . . .
C9 C 0.0719(2) 0.6696(3) 0.37044(14) 0.0341(9) Uani 1 1 d . . . . .
H9 H 0.0650 0.6205 0.3948 0.041 Uiso 1 1 calc R U . . .
C10 C 0.0057(2) 0.7202(3) 0.35033(13) 0.0313(9) Uani 1 1 d . . . . .
H10 H -0.0477 0.7055 0.3600 0.038 Uiso 1 1 calc R U . . .
C11 C 0.0183(2) 0.7926(3) 0.31586(12) 0.0245(8) Uani 1 1 d . . . . .
H11 H -0.0274 0.8279 0.3025 0.029 Uiso 1 1 calc R U . . .
C12 C 0.19189(19) 1.1107(2) 0.22669(11) 0.0161(7) Uani 1 1 d . . . . .
C13 C 0.16009(18) 1.0277(2) 0.20143(11) 0.0136(6) Uani 1 1 d . . . . .
C14 C 0.16523(18) 1.0264(2) 0.14881(11) 0.0144(6) Uani 1 1 d . . . . .
H14 H 0.1463 0.9711 0.1306 0.017 Uiso 1 1 calc R U . . .
C15 C 0.1973(2) 1.1036(2) 0.12238(11) 0.0164(7) Uani 1 1 d . . . . .
C16 C 0.2237(2) 1.1864(2) 0.14828(12) 0.0249(8) Uani 1 1 d . . . . .
H16 H 0.2432 1.2404 0.1305 0.030 Uiso 1 1 calc R U . . .
C17 C 0.2212(2) 1.1890(3) 0.20017(12) 0.0255(8) Uani 1 1 d . . . . .
H17 H 0.2398 1.2449 0.2180 0.031 Uiso 1 1 calc R U . . .
C18 C 0.19523(19) 1.1073(2) 0.28186(11) 0.0156(7) Uani 1 1 d . . . . .
C19 C 0.2360(2) 1.1733(2) 0.31346(12) 0.0203(7) Uani 1 1 d . . . . .
H19 H 0.2623 1.2275 0.2996 0.024 Uiso 1 1 calc R U . . .
C20 C 0.2384(2) 1.1599(2) 0.36509(12) 0.0206(7) Uani 1 1 d . . . . .
H20 H 0.2666 1.2043 0.3869 0.025 Uiso 1 1 calc R U . . .
C21 C 0.1990(2) 1.0809(2) 0.38453(12) 0.0227(7) Uani 1 1 d . . . . .
H21 H 0.1986 1.0710 0.4199 0.027 Uiso 1 1 calc R U . . .
C22 C 0.1605(2) 1.0173(2) 0.35166(11) 0.0182(7) Uani 1 1 d . . . . .
H22 H 0.1339 0.9629 0.3651 0.022 Uiso 1 1 calc R U . . .
C23 C -0.00889(19) 0.8401(2) 0.18068(11) 0.0160(7) Uani 1 1 d . . . . .
C24 C 0.07668(19) 0.8353(2) 0.19106(11) 0.0148(6) Uani 1 1 d . . . . .
C25 C 0.11983(19) 0.7701(2) 0.16225(11) 0.0151(6) Uani 1 1 d . . . . .
H25 H 0.1775 0.7677 0.1668 0.018 Uiso 1 1 calc R U . . .
C26 C 0.0808(2) 0.7085(2) 0.12688(11) 0.0174(7) Uani 1 1 d . . . . .
C27 C -0.0038(2) 0.7118(2) 0.11970(12) 0.0215(7) Uani 1 1 d . . . . .
H27 H -0.0311 0.6683 0.0969 0.026 Uiso 1 1 calc R U . . .
C28 C -0.0476(2) 0.7784(2) 0.14573(12) 0.0209(7) Uani 1 1 d . . . . .
H28 H -0.1050 0.7822 0.1397 0.025 Uiso 1 1 calc R U . . .
C29 C -0.05263(19) 0.9162(2) 0.20677(11) 0.0164(7) Uani 1 1 d . . . . .
C30 C -0.1358(2) 0.9332(2) 0.20241(12) 0.0220(7) Uani 1 1 d . . . . .
H30 H -0.1703 0.8914 0.1826 0.026 Uiso 1 1 calc R U . . .
C31 C -0.1683(2) 1.0112(3) 0.22693(13) 0.0259(8) Uani 1 1 d . . . . .
H31 H -0.2252 1.0230 0.2245 0.031 Uiso 1 1 calc R U . . .
C32 C -0.1168(2) 1.0719(3) 0.25511(12) 0.0239(8) Uani 1 1 d . . . . .
H32 H -0.1374 1.1276 0.2710 0.029 Uiso 1 1 calc R U . . .
C33 C -0.0353(2) 1.0502(2) 0.25960(12) 0.0194(7) Uani 1 1 d . . . . .
H33 H -0.0002 1.0910 0.2795 0.023 Uiso 1 1 calc R U . . .
C34 C 0.4513(2) 0.8844(3) 0.22752(13) 0.0236(8) Uani 1 1 d . . . . .
C35 C 0.4801(2) 0.8383(3) 0.17211(15) 0.0320(9) Uani 1 1 d . . . . .
C36 C 0.4277(3) 0.7584(3) 0.14810(18) 0.0477(12) Uani 1 1 d . . . . .
H36A H 0.4119 0.7131 0.1742 0.072 Uiso 1 1 calc R U . . .
H36B H 0.4587 0.7240 0.1232 0.072 Uiso 1 1 calc R U . . .
H36C H 0.3787 0.7866 0.1315 0.072 Uiso 1 1 calc R U . . .
C37 C 0.2009(2) 1.0980(2) 0.06555(11) 0.0185(7) Uani 1 1 d . . . . .
C38 C 0.2923(2) 1.1076(3) 0.03912(12) 0.0235(8) Uani 1 1 d . . . . .
C39 C 0.3676(2) 1.1234(3) 0.07288(15) 0.0388(10) Uani 1 1 d . . . . .
H39A H 0.4111 1.0808 0.0623 0.058 Uiso 1 1 calc R U . . .
H39B H 0.3555 1.1088 0.1078 0.058 Uiso 1 1 calc R U . . .
H39C H 0.3850 1.1908 0.0705 0.058 Uiso 1 1 calc R U . . .
C40 C 0.1305(2) 0.6392(2) 0.09732(12) 0.0198(7) Uani 1 1 d . . . . .
C41 C 0.1362(2) 0.6587(3) 0.03455(13) 0.0262(8) Uani 1 1 d . . . . .
C42 C 0.0881(3) 0.7418(3) 0.01139(14) 0.0362(10) Uani 1 1 d . . . . .
H42A H 0.1130 0.7625 -0.0195 0.054 Uiso 1 1 calc R U . . .
H42B H 0.0882 0.7957 0.0353 0.054 Uiso 1 1 calc R U . . .
H42C H 0.0320 0.7211 0.0034 0.054 Uiso 1 1 calc R U . . .
O1 O 0.5666(3) 0.8970(4) 0.5657(2) 0.0424(13) Uani 0.6 1 d D . P A 1
H1O H 0.5283 0.9019 0.5437 0.064 Uiso 0.6 1 calc R U P A 1
C51 C 0.5572(15) 0.9645(8) 0.6023(5) 0.089(7) Uani 0.6 1 d D . P A 1
H51A H 0.5000 0.9665 0.6110 0.133 Uiso 0.6 1 calc R U P A 1
H51B H 0.5732 1.0280 0.5899 0.133 Uiso 0.6 1 calc R U P A 1
H51C H 0.5915 0.9476 0.6322 0.133 Uiso 0.6 1 calc R U P A 1
O2 O 0.6196(5) 1.0491(5) 0.6294(3) 0.048(2) Uani 0.4 1 d D . P B 2
H2O H 0.5896 1.0051 0.6171 0.071 Uiso 0.4 1 calc R U P B 2
C52 C 0.6554(7) 1.0997(7) 0.5904(3) 0.034(2) Uani 0.4 1 d D U P B 2
H52A H 0.6136 1.1375 0.5716 0.051 Uiso 0.4 1 calc R U P B 2
H52B H 0.6799 1.0537 0.5676 0.051 Uiso 0.4 1 calc R U P B 2
H52C H 0.6976 1.1431 0.6048 0.051 Uiso 0.4 1 calc R U P B 2
C53 C 0.5338(17) 1.1402(15) 0.5042(14) 0.065(10) Uani 0.15 1 d D U P C 3
H53A H 0.5301 1.1074 0.4711 0.078 Uiso 0.15 1 calc R U P C 3
H53B H 0.5809 1.1138 0.5244 0.078 Uiso 0.15 1 calc R U P C 3
Cl1 Cl 0.4467(5) 1.1252(7) 0.5345(4) 0.050(2) Uani 0.15 1 d D . P C 3
Cl2 Cl 0.5433(6) 1.2621(7) 0.4968(4) 0.076(4) Uani 0.15 1 d D . P C 3
C53A C 0.5098(16) 1.1840(18) 0.5096(8) 0.057(8) Uani 0.15 1 d D U P D 4
H53C H 0.5400 1.1387 0.4887 0.068 Uiso 0.15 1 calc R U P D 4
H53D H 0.4660 1.2150 0.4884 0.068 Uiso 0.15 1 calc R U P D 4
Cl2A Cl 0.5794(6) 1.2762(8) 0.5394(6) 0.097(4) Uani 0.15 1 d D U P D 4
Cl1A Cl 0.4674(9) 1.1206(10) 0.5643(5) 0.086(4) Uani 0.15 1 d D . P D 4
C54 C 0.6065(16) 1.0559(14) 0.6004(13) 0.068(10) Uani 0.2 1 d D U P E 5
H54A H 0.6307 1.0784 0.6332 0.081 Uiso 0.2 1 calc R U P E 5
H54B H 0.6526 1.0447 0.5787 0.081 Uiso 0.2 1 calc R U P E 5
Cl3A Cl 0.5652(9) 0.9375(8) 0.6125(5) 0.069(3) Uani 0.2 1 d D U P E 5
Cl3B Cl 0.5542(8) 1.1563(8) 0.5742(4) 0.124(4) Uani 0.2 1 d D . P E 5
B1 B 0.2242(2) 1.2011(3) 0.03317(14) 0.0227(9) Uani 1 1 d . . . . .
H1 H 0.2343 1.2731 0.0517 0.027 Uiso 1 1 calc R U . . .
B2 B 0.1260(3) 1.1474(3) 0.02669(14) 0.0243(9) Uani 1 1 d . . . . .
H2 H 0.0706 1.1841 0.0403 0.029 Uiso 1 1 calc R U . . .
B3 B 0.1397(3) 1.0193(3) 0.03131(14) 0.0284(10) Uani 1 1 d . . . . .
H3A H 0.0932 0.9712 0.0478 0.034 Uiso 1 1 calc R U . . .
B4 B 0.2458(3) 0.9972(3) 0.04123(15) 0.0281(9) Uani 1 1 d . . . . .
H4 H 0.2698 0.9357 0.0650 0.034 Uiso 1 1 calc R U . . .
B5 B 0.2812(3) 1.1637(3) -0.01791(15) 0.0290(10) Uani 1 1 d . . . . .
H5A H 0.3285 1.2114 -0.0339 0.035 Uiso 1 1 calc R U . . .
B6 B 0.1756(3) 1.1879(3) -0.02727(14) 0.0270(9) Uani 1 1 d . . . . .
H6A H 0.1525 1.2517 -0.0497 0.032 Uiso 1 1 calc R U . . .
B7 B 0.1232(3) 1.0749(3) -0.02907(15) 0.0319(10) Uani 1 1 d . . . . .
H7 H 0.0656 1.0634 -0.0527 0.038 Uiso 1 1 calc R U . . .
B8 B 0.1982(3) 0.9819(3) -0.01976(15) 0.0353(11) Uani 1 1 d . . . . .
H8A H 0.1902 0.9088 -0.0373 0.042 Uiso 1 1 calc R U . . .
B9 B 0.2945(3) 1.0368(4) -0.01319(16) 0.0337(11) Uani 1 1 d . . . . .
H9A H 0.3505 1.0002 -0.0261 0.040 Uiso 1 1 calc R U . . .
B10 B 0.2194(3) 1.0859(3) -0.05626(15) 0.0326(10) Uani 1 1 d . . . . .
H10A H 0.2251 1.0820 -0.0980 0.039 Uiso 1 1 calc R U . . .
B11 B 0.2192(3) 0.6849(3) 0.07438(16) 0.0274(9) Uani 1 1 d . . . . .
H11A H 0.2418 0.7600 0.0823 0.033 Uiso 1 1 calc R U . . .
B12 B 0.2210(3) 0.5938(3) 0.12164(16) 0.0268(9) Uani 1 1 d . . . . .
H12 H 0.2458 0.6081 0.1610 0.032 Uiso 1 1 calc R U . . .
B13 B 0.1353(3) 0.5173(3) 0.10962(17) 0.0293(10) Uani 1 1 d . . . . .
H13 H 0.1036 0.4812 0.1408 0.035 Uiso 1 1 calc R U . . .
B14 B 0.0813(3) 0.5613(3) 0.05500(16) 0.0274(9) Uani 1 1 d . . . . .
H14A H 0.0135 0.5553 0.0502 0.033 Uiso 1 1 calc R U . . .
B15 B 0.2854(3) 0.5849(3) 0.06992(17) 0.0327(10) Uani 1 1 d . . . . .
H15 H 0.3531 0.5930 0.0749 0.039 Uiso 1 1 calc R U . . .
B16 B 0.2333(3) 0.4810(3) 0.09160(18) 0.0347(11) Uani 1 1 d . . . . .
H16A H 0.2668 0.4199 0.1109 0.042 Uiso 1 1 calc R U . . .
B17 B 0.1460(3) 0.4612(3) 0.05013(18) 0.0341(11) Uani 1 1 d . . . . .
H17A H 0.1214 0.3871 0.0418 0.041 Uiso 1 1 calc R U . . .
B18 B 0.1451(3) 0.5523(3) 0.00364(17) 0.0331(10) Uani 1 1 d . . . . .
H18 H 0.1194 0.5394 -0.0356 0.040 Uiso 1 1 calc R U . . .
B19 B 0.2304(3) 0.6279(4) 0.01534(17) 0.0354(11) Uani 1 1 d . . . . .
H19A H 0.2614 0.6648 -0.0159 0.042 Uiso 1 1 calc R U . . .
B20 B 0.2391(3) 0.5017(4) 0.02599(18) 0.0367(11) Uani 1 1 d . . . . .
H20A H 0.2763 0.4542 0.0020 0.044 Uiso 1 1 calc R U . . .
B21 B 0.5358(3) 0.8107(3) 0.22697(19) 0.0360(11) Uani 1 1 d . . . . .
H21A H 0.5390 0.7369 0.2442 0.043 Uiso 1 1 calc R U . . .
B22 B 0.5830(3) 0.8381(4) 0.17042(19) 0.0378(11) Uani 1 1 d . . . . .
H22A H 0.6182 0.7823 0.1502 0.045 Uiso 1 1 calc R U . . .
B23 B 0.5236(3) 0.9251(3) 0.13732(18) 0.0342(10) Uani 1 1 d . . . . .
H23 H 0.5197 0.9271 0.0951 0.041 Uiso 1 1 calc R U . . .
B24 B 0.4393(3) 0.9518(3) 0.17276(16) 0.0255(9) Uani 1 1 d . . . . .
H24 H 0.3786 0.9704 0.1542 0.031 Uiso 1 1 calc R U . . .
B25 B 0.5345(2) 0.9168(3) 0.26438(17) 0.0291(9) Uani 1 1 d . . . . .
H25A H 0.5375 0.9133 0.3065 0.035 Uiso 1 1 calc R U . . .
B26 B 0.6197(3) 0.8903(3) 0.22818(19) 0.0335(10) Uani 1 1 d . . . . .
H26 H 0.6801 0.8695 0.2465 0.040 Uiso 1 1 calc R U . . .
B27 B 0.6128(3) 0.9615(4) 0.17287(18) 0.0350(11) Uani 1 1 d . . . . .
H27A H 0.6685 0.9881 0.1546 0.042 Uiso 1 1 calc R U . . .
B28 B 0.5220(3) 1.0327(3) 0.17403(16) 0.0279(9) Uani 1 1 d . . . . .
H28A H 0.5170 1.1061 0.1565 0.034 Uiso 1 1 calc R U . . .
B29 B 0.4744(2) 1.0047(3) 0.23081(16) 0.0242(9) Uani 1 1 d . . . . .
H29 H 0.4376 1.0593 0.2508 0.029 Uiso 1 1 calc R U . . .
B30 B 0.5825(3) 1.0108(3) 0.23065(16) 0.0284(9) Uani 1 1 d . . . . .
H30A H 0.6179 1.0699 0.2505 0.034 Uiso 1 1 calc R U . . .

loop_
_atom_site_aniso_label
_atom_site_aniso_U_11
_atom_site_aniso_U_22
_atom_site_aniso_U_33
_atom_site_aniso_U_23
_atom_site_aniso_U_13
_atom_site_aniso_U_12
Ir1 0.01479(7) 0.01306(7) 0.00951(6) -0.00004(5) -0.00039(4) -0.00171(5)
N1 0.0238(16) 0.0182(14) 0.0125(13) -0.0011(11) 0.0004(11) -0.0074(12)
N2 0.0163(14) 0.0158(14) 0.0141(13) 0.0003(11) 0.0001(11) -0.0006(11)
N3 0.0182(14) 0.0160(14) 0.0118(13) 0.0005(11) 0.0028(11) -0.0015(11)
C1 0.0247(19) 0.0190(18) 0.0228(17) 0.0033(14) -0.0047(14) -0.0028(14)
C2 0.0252(19) 0.0129(16) 0.0170(16) -0.0049(13) -0.0032(14) -0.0003(13)
C3 0.0202(18) 0.0169(16) 0.0201(16) 0.0022(13) -0.0017(14) 0.0008(14)
C4 0.0190(19) 0.0196(17) 0.034(2) 0.0018(15) -0.0043(15) -0.0008(14)
C5 0.020(2) 0.028(2) 0.052(2) 0.0152(19) -0.0076(17) 0.0056(16)
C6 0.030(2) 0.026(2) 0.041(2) 0.0183(17) -0.0083(17) -0.0004(16)
C7 0.029(2) 0.0188(17) 0.0163(16) 0.0027(13) -0.0046(14) -0.0044(15)
C8 0.038(2) 0.027(2) 0.0263(19) 0.0109(16) -0.0034(16) -0.0027(17)
C9 0.047(3) 0.029(2) 0.0257(19) 0.0116(16) 0.0014(18) -0.0088(18)
C10 0.035(2) 0.036(2) 0.0237(18) 0.0075(17) 0.0069(16) -0.0106(18)
C11 0.027(2) 0.028(2) 0.0190(17) 0.0000(14) 0.0019(14) -0.0051(15)
C12 0.0189(17) 0.0176(16) 0.0119(15) -0.0008(12) -0.0002(12) -0.0011(13)
C13 0.0104(16) 0.0163(16) 0.0141(15) 0.0018(12) -0.0003(12) 0.0000(12)
C14 0.0149(16) 0.0135(16) 0.0143(15) 0.0004(12) -0.0028(12) 0.0000(13)
C15 0.0198(17) 0.0184(17) 0.0110(15) 0.0004(12) -0.0006(13) 0.0015(13)
C16 0.040(2) 0.0190(18) 0.0160(16) 0.0050(14) 0.0012(15) -0.0106(16)
C17 0.038(2) 0.0199(18) 0.0188(17) -0.0016(14) -0.0005(15) -0.0105(16)
C18 0.0150(17) 0.0180(16) 0.0142(15) -0.0015(12) 0.0025(12) 0.0007(13)
C19 0.0236(19) 0.0216(18) 0.0160(16) -0.0028(13) 0.0028(13) -0.0074(14)
C20 0.0227(19) 0.0247(18) 0.0143(15) -0.0067(14) -0.0010(13) -0.0028(14)
C21 0.0283(19) 0.0275(19) 0.0121(15) -0.0016(14) 0.0002(13) -0.0016(16)
C22 0.0232(18) 0.0193(18) 0.0122(15) 0.0019(13) 0.0010(13) -0.0013(14)
C23 0.0188(17) 0.0169(16) 0.0125(15) 0.0015(12) 0.0013(12) -0.0012(13)
C24 0.0192(17) 0.0123(15) 0.0129(15) 0.0022(12) 0.0001(12) -0.0031(13)
C25 0.0156(16) 0.0140(15) 0.0155(15) 0.0011(13) -0.0011(12) -0.0015(13)
C26 0.0245(18) 0.0113(16) 0.0166(15) -0.0010(12) 0.0018(13) -0.0004(13)
C27 0.0204(18) 0.0219(18) 0.0217(17) -0.0071(14) -0.0040(14) -0.0026(14)
C28 0.0173(17) 0.0239(18) 0.0214(17) -0.0027(14) -0.0007(13) -0.0034(14)
C29 0.0193(17) 0.0178(17) 0.0117(14) 0.0010(13) -0.0018(12) -0.0031(13)
C30 0.0211(18) 0.0253(19) 0.0190(16) -0.0053(14) -0.0036(13) -0.0004(15)
C31 0.0165(18) 0.034(2) 0.0268(18) -0.0047(16) -0.0003(14) 0.0042(15)
C32 0.0254(19) 0.0254(19) 0.0210(17) -0.0088(15) 0.0018(14) 0.0054(16)
C33 0.0211(18) 0.0215(18) 0.0157(16) -0.0032(13) 0.0009(13) -0.0024(14)
C34 0.0171(18) 0.0202(18) 0.033(2) 0.0004(15) -0.0025(15) 0.0026(14)
C35 0.021(2) 0.031(2) 0.044(2) -0.0129(18) 0.0002(17) 0.0019(16)
C36 0.032(2) 0.043(3) 0.068(3) -0.027(2) 0.002(2) -0.004(2)
C37 0.0216(18) 0.0211(18) 0.0128(15) 0.0020(13) 0.0004(13) -0.0021(13)
C38 0.0219(19) 0.031(2) 0.0174(17) 0.0055(14) 0.0043(14) 0.0017(15)
C39 0.025(2) 0.059(3) 0.033(2) 0.013(2) -0.0020(17) 0.000(2)
C40 0.0221(18) 0.0167(17) 0.0202(17) -0.0030(13) -0.0019(14) -0.0004(14)
C41 0.032(2) 0.027(2) 0.0193(17) -0.0038(15) 0.0019(15) 0.0030(16)
C42 0.051(3) 0.033(2) 0.0254(19) 0.0031(16) 0.0031(18) 0.0085(19)
O1 0.023(3) 0.047(3) 0.058(3) 0.026(3) 0.012(2) 0.013(2)
C51 0.082(11) 0.022(8) 0.158(15) 0.033(8) -0.033(9) -0.002(7)
O2 0.030(4) 0.040(5) 0.073(6) -0.048(4) -0.001(4) -0.002(3)
C52 0.051(6) 0.033(6) 0.019(4) 0.006(4) 0.006(4) -0.002(5)
C53 0.067(13) 0.063(13) 0.066(13) -0.001(9) 0.021(9) -0.002(9)
Cl1 0.026(4) 0.039(4) 0.084(7) 0.007(5) 0.000(5) 0.018(3)
Cl2 0.094(7) 0.070(6) 0.070(6) 0.060(5) 0.074(6) 0.074(5)
C53A 0.051(11) 0.060(11) 0.059(11) -0.040(9) 0.004(9) 0.034(9)
Cl2A 0.066(6) 0.079(6) 0.154(8) 0.020(6) 0.072(6) 0.040(5)
Cl1A 0.074(10) 0.082(8) 0.106(10) -0.013(8) 0.044(8) -0.023(7)
C54 0.062(13) 0.073(13) 0.070(12) -0.014(9) 0.010(9) -0.014(9)
Cl3A 0.047(5) 0.026(5) 0.134(8) 0.015(5) -0.010(5) 0.001(4)
Cl3B 0.140(10) 0.111(8) 0.118(8) -0.004(7) -0.017(7) 0.039(7)
B1 0.029(2) 0.023(2) 0.0161(18) 0.0060(16) 0.0018(16) -0.0001(17)
B2 0.023(2) 0.036(2) 0.0136(18) 0.0060(16) -0.0021(15) 0.0017(18)
B3 0.036(3) 0.035(2) 0.0139(18) -0.0021(17) -0.0026(17) -0.010(2)
B4 0.041(3) 0.024(2) 0.020(2) -0.0008(17) 0.0066(18) 0.0035(19)
B5 0.030(2) 0.039(3) 0.0174(19) 0.0094(18) 0.0057(17) 0.003(2)
B6 0.027(2) 0.037(2) 0.0169(19) 0.0082(17) 0.0009(16) 0.0018(19)
B7 0.034(3) 0.048(3) 0.0137(18) 0.0024(19) -0.0012(17) -0.011(2)
B8 0.060(3) 0.029(2) 0.017(2) -0.0039(18) 0.005(2) -0.004(2)
B9 0.041(3) 0.039(3) 0.022(2) 0.0022(19) 0.0137(19) 0.011(2)
B10 0.041(3) 0.042(3) 0.0149(19) 0.0011(18) 0.0069(18) 0.000(2)
B11 0.025(2) 0.027(2) 0.030(2) -0.0089(18) 0.0039(18) -0.0032(18)
B12 0.025(2) 0.023(2) 0.032(2) -0.0064(17) -0.0023(18) 0.0030(17)
B13 0.036(3) 0.014(2) 0.037(2) -0.0053(17) -0.0058(19) 0.0028(17)
B14 0.032(2) 0.021(2) 0.029(2) -0.0102(17) -0.0021(18) -0.0016(17)
B15 0.023(2) 0.036(3) 0.039(2) -0.016(2) 0.0030(19) 0.0044(19)
B16 0.037(3) 0.024(2) 0.042(3) -0.010(2) -0.008(2) 0.0109(19)
B17 0.035(3) 0.024(2) 0.042(3) -0.014(2) -0.006(2) 0.0028(19)
B18 0.037(3) 0.035(3) 0.027(2) -0.0162(19) 0.0005(19) 0.004(2)
B19 0.036(3) 0.039(3) 0.033(2) -0.013(2) 0.010(2) 0.002(2)
B20 0.034(3) 0.039(3) 0.036(2) -0.019(2) -0.004(2) 0.009(2)
B21 0.020(2) 0.026(2) 0.062(3) 0.001(2) -0.003(2) 0.0070(18)
B22 0.017(2) 0.039(3) 0.057(3) -0.015(2) 0.004(2) 0.0031(19)
B23 0.019(2) 0.045(3) 0.038(2) -0.009(2) 0.0034(18) -0.003(2)
B24 0.020(2) 0.027(2) 0.029(2) -0.0011(17) 0.0014(17) 0.0005(17)
B25 0.017(2) 0.031(2) 0.039(2) 0.004(2) -0.0074(18) -0.0022(18)
B26 0.016(2) 0.034(2) 0.050(3) -0.003(2) -0.0067(19) 0.0052(18)
B27 0.019(2) 0.042(3) 0.044(3) -0.008(2) 0.0002(19) -0.001(2)
B28 0.022(2) 0.031(2) 0.031(2) -0.0011(19) 0.0009(17) -0.0030(18)
B29 0.023(2) 0.018(2) 0.032(2) 0.0004(17) -0.0003(17) -0.0006(16)
B30 0.020(2) 0.029(2) 0.035(2) -0.0018(19) -0.0020(18) -0.0028(18)

loop_
_atom_type_symbol
_atom_type_description
_atom_type_scat_dispersion_real
_atom_type_scat_dispersion_imag
_atom_type_scat_source
C C 0.0033 0.0016 'International Tables Vol C Tables 4.2.6.8 and 6.1.1.4'
H H 0.0000 0.0000 'International Tables Vol C Tables 4.2.6.8 and 6.1.1.4'
B B 0.0013 0.0007 'International Tables Vol C Tables 4.2.6.8 and 6.1.1.4'
N N 0.0061 0.0033 'International Tables Vol C Tables 4.2.6.8 and 6.1.1.4'
Ir Ir -1.4442 7.9887 'International Tables Vol C Tables 4.2.6.8 and 6.1.1.4'
O O 0.0106 0.0060 'International Tables Vol C Tables 4.2.6.8 and 6.1.1.4'
Cl Cl 0.1484 0.1585 'International Tables Vol C Tables 4.2.6.8 and 6.1.1.4'

loop_
_geom_angle_atom_site_label_1
_geom_angle_atom_site_label_2
_geom_angle_atom_site_label_3
_geom_angle
C2 Ir1 C13 94.03(13)
C2 Ir1 C24 97.60(12)
C13 Ir1 C24 96.38(12)
C2 Ir1 N3 173.13(11)
C13 Ir1 N3 92.54(11)
C24 Ir1 N3 79.67(11)
C2 Ir1 N2 86.27(11)
C13 Ir1 N2 79.72(11)
C24 Ir1 N2 174.73(11)
N3 Ir1 N2 96.88(10)
C2 Ir1 N1 78.82(12)
C13 Ir1 N1 171.54(11)
C24 Ir1 N1 89.11(11)
N3 Ir1 N1 94.78(10)
N2 Ir1 N1 95.18(10)
C11 N1 C7 118.9(3)
C11 N1 Ir1 126.1(2)
C7 N1 Ir1 114.9(2)
C22 N2 C18 118.7(3)
C22 N2 Ir1 126.3(2)
C18 N2 Ir1 114.42(19)
C33 N3 C29 119.1(3)
C33 N3 Ir1 126.2(2)
C29 N3 Ir1 114.6(2)
C6 C1 C2 120.7(3)
C6 C1 C7 123.9(3)
C2 C1 C7 115.4(3)
C3 C2 C1 116.9(3)
C3 C2 Ir1 126.4(2)
C1 C2 Ir1 116.5(2)
C4 C3 C2 122.5(3)
C3 C4 C5 119.4(3)
C3 C4 C34 119.5(3)
C5 C4 C34 120.9(3)
C6 C5 C4 119.3(3)
C5 C6 C1 121.1(3)
N1 C7 C8 120.2(3)
N1 C7 C1 114.1(3)
C8 C7 C1 125.7(3)
C9 C8 C7 120.1(4)
C10 C9 C8 118.9(3)
C9 C10 C11 118.9(3)
N1 C11 C10 122.9(3)
C17 C12 C13 121.3(3)
C17 C12 C18 122.4(3)
C13 C12 C18 116.2(3)
C14 C13 C12 116.3(3)
C14 C13 Ir1 128.6(2)
C12 C13 Ir1 115.0(2)
C15 C14 C13 122.2(3)
C16 C15 C14 119.8(3)
C16 C15 C37 120.4(3)
C14 C15 C37 119.8(3)
C17 C16 C15 119.3(3)
C16 C17 C12 120.9(3)
N2 C18 C19 120.5(3)
N2 C18 C12 114.2(3)
C19 C18 C12 125.1(3)
C20 C19 C18 119.9(3)
C19 C20 C21 119.1(3)
C22 C21 C20 118.6(3)
N2 C22 C21 123.1(3)
C28 C23 C24 121.0(3)
C28 C23 C29 122.5(3)
C24 C23 C29 116.5(3)
C25 C24 C23 116.7(3)
C25 C24 Ir1 129.0(2)
C23 C24 Ir1 114.3(2)
C24 C25 C26 122.2(3)
C27 C26 C25 119.4(3)
C27 C26 C40 120.9(3)
C25 C26 C40 119.7(3)
C28 C27 C26 119.8(3)
C27 C28 C23 120.8(3)
N3 C29 C30 120.4(3)
N3 C29 C23 113.7(3)
C30 C29 C23 125.9(3)
C31 C30 C29 119.8(3)
C30 C31 C32 119.2(3)
C33 C32 C31 118.7(3)
N3 C33 C32 122.7(3)
C4 C34 C35 119.8(3)
C4 C34 B25 121.0(3)
C35 C34 B25 110.3(3)
C4 C34 B29 119.9(3)
C35 C34 B29 109.9(3)
B25 C34 B29 62.8(2)
C4 C34 B21 119.1(3)
C35 C34 B21 60.5(2)
B25 C34 B21 62.4(2)
B29 C34 B21 113.5(3)
C4 C34 B24 117.6(3)
C35 C34 B24 59.8(2)
B25 C34 B24 113.2(3)
B29 C34 B24 62.2(2)
B21 C34 B24 111.6(3)
C36 C35 B22 122.2(3)
C36 C35 C34 117.4(3)
B22 C35 C34 110.3(3)
C36 C35 B23 122.2(4)
B22 C35 B23 62.4(3)
C34 C35 B23 110.5(3)
C36 C35 B24 117.3(3)
B22 C35 B24 113.2(3)
C34 C35 B24 61.1(2)
B23 C35 B24 62.0(2)
C36 C35 B21 117.2(4)
B22 C35 B21 62.3(3)
C34 C35 B21 60.6(2)
B23 C35 B21 113.4(3)
B24 C35 B21 112.8(3)
C15 C37 C38 119.3(3)
C15 C37 B2 121.1(3)
C38 C37 B2 110.1(2)
C15 C37 B3 120.6(3)
C38 C37 B3 109.8(3)
B2 C37 B3 63.2(2)
C15 C37 B4 117.1(3)
C38 C37 B4 60.1(2)
B2 C37 B4 114.1(3)
B3 C37 B4 62.4(2)
C15 C37 B1 118.5(3)
C38 C37 B1 60.2(2)
B2 C37 B1 62.4(2)
B3 C37 B1 113.7(3)
B4 C37 B1 112.0(3)
C39 C38 C37 118.9(3)
C39 C38 B9 121.2(3)
C37 C38 B9 110.5(3)
C39 C38 B5 120.7(3)
C37 C38 B5 110.4(3)
B9 C38 B5 62.8(2)
C39 C38 B4 117.6(3)
C37 C38 B4 60.6(2)
B9 C38 B4 62.7(2)
B5 C38 B4 114.1(3)
C39 C38 B1 117.3(3)
C37 C38 B1 60.6(2)
B9 C38 B1 113.7(3)
B5 C38 B1 62.3(2)
B4 C38 B1 112.8(3)
C26 C40 C41 118.0(3)
C26 C40 B12 121.4(3)
C41 C40 B12 109.8(3)
C26 C40 B13 123.1(3)
C41 C40 B13 109.8(3)
B12 C40 B13 62.4(2)
C26 C40 B14 119.2(3)
C41 C40 B14 60.5(2)
B12 C40 B14 112.6(3)
B13 C40 B14 61.8(2)
C26 C40 B11 116.1(3)
C41 C40 B11 60.3(2)
B12 C40 B11 62.3(2)
B13 C40 B11 113.2(3)
B14 C40 B11 111.9(3)
C42 C41 C40 117.9(3)
C42 C41 B18 121.4(3)
C40 C41 B18 110.4(3)
C42 C41 B19 122.1(3)
C40 C41 B19 110.5(3)
B18 C41 B19 62.4(3)
C42 C41 B11 118.1(3)
C40 C41 B11 60.8(2)
B18 C41 B11 113.3(3)
B19 C41 B11 62.3(2)
C42 C41 B14 116.9(3)
C40 C41 B14 60.6(2)
B18 C41 B14 62.2(2)
B19 C41 B14 113.3(3)
B11 C41 B14 112.4(3)
Cl1 C53 Cl2 105.1(13)
Cl2A C53A Cl1A 103.8(12)
Cl3B C54 Cl3A 127.3(16)
C38 B1 C37 59.2(2)
C38 B1 B6 105.6(3)
C37 B1 B6 105.5(3)
C38 B1 B5 58.6(2)
C37 B1 B5 106.4(3)
B6 B1 B5 60.3(2)
C38 B1 B2 106.2(3)
C37 B1 B2 58.5(2)
B6 B1 B2 60.2(2)
B5 B1 B2 108.6(3)
C37 B2 B6 105.5(3)
C37 B2 B1 59.1(2)
B6 B2 B1 59.6(2)
C37 B2 B7 105.2(3)
B6 B2 B7 60.2(2)
B1 B2 B7 107.4(3)
C37 B2 B3 58.5(2)
B6 B2 B3 107.8(3)
B1 B2 B3 107.3(3)
B7 B2 B3 59.9(2)
C37 B3 B4 59.0(2)
C37 B3 B8 105.3(3)
B4 B3 B8 59.9(2)
C37 B3 B7 105.2(3)
B4 B3 B7 108.1(3)
B8 B3 B7 60.3(2)
C37 B3 B2 58.3(2)
B4 B3 B2 107.4(3)
B8 B3 B2 107.9(3)
B7 B3 B2 60.0(2)
C38 B4 C37 59.2(2)
C38 B4 B9 58.4(2)
C37 B4 B9 106.0(3)
C38 B4 B8 104.7(3)
C37 B4 B8 105.2(3)
B9 B4 B8 59.3(3)
C38 B4 B3 106.1(3)
C37 B4 B3 58.6(2)
B9 B4 B3 107.8(3)
B8 B4 B3 60.1(2)
C38 B5 B1 59.1(2)
C38 B5 B10 105.4(3)
B1 B5 B10 108.0(3)
C38 B5 B6 105.6(3)
B1 B5 B6 59.8(2)
B10 B5 B6 60.3(3)
C38 B5 B9 58.6(2)
B1 B5 B9 107.7(3)
B10 B5 B9 60.1(3)
B6 B5 B9 108.2(3)
B1 B6 B5 59.9(2)
B1 B6 B2 60.2(2)
B5 B6 B2 108.3(3)
B1 B6 B10 107.6(3)
B5 B6 B10 59.7(3)
B2 B6 B10 108.2(3)
B1 B6 B7 108.0(3)
B5 B6 B7 107.8(3)
B2 B6 B7 60.3(2)
B10 B6 B7 59.9(3)
B10 B7 B6 59.8(2)
B10 B7 B3 107.7(3)
B6 B7 B3 107.6(3)
B10 B7 B2 107.6(3)
B6 B7 B2 59.6(2)
B3 B7 B2 60.1(2)
B10 B7 B8 59.8(3)
B6 B7 B8 107.3(3)
B3 B7 B8 59.7(2)
B2 B7 B8 107.5(3)
B9 B8 B4 60.3(2)
B9 B8 B3 108.5(3)
B4 B8 B3 60.0(2)
B9 B8 B10 60.2(3)
B4 B8 B10 108.1(3)
B3 B8 B10 108.0(3)
B9 B8 B7 108.3(3)
B4 B8 B7 108.0(3)
B3 B8 B7 60.1(2)
B10 B8 B7 59.8(3)
C38 B9 B8 105.8(3)
C38 B9 B5 58.7(2)
B8 B9 B5 108.3(3)
C38 B9 B10 105.2(3)
B8 B9 B10 60.5(3)
B5 B9 B10 59.8(3)
C38 B9 B4 58.9(2)
B8 B9 B4 60.4(2)
B5 B9 B4 107.7(3)
B10 B9 B4 108.4(3)
B5 B10 B9 60.1(3)
B5 B10 B6 60.0(2)
B9 B10 B6 107.9(3)
B5 B10 B7 108.4(3)
B9 B10 B7 108.0(3)
B6 B10 B7 60.3(3)
B5 B10 B8 107.6(3)
B9 B10 B8 59.2(3)
B6 B10 B8 108.1(3)
B7 B10 B8 60.4(3)
C41 B11 C40 58.9(2)
C41 B11 B15 105.3(3)
C40 B11 B15 105.7(3)
C41 B11 B19 58.6(2)
C40 B11 B19 106.1(3)
B15 B11 B19 60.0(3)
C41 B11 B12 105.6(3)
C40 B11 B12 58.4(2)
B15 B11 B12 60.3(3)
B19 B11 B12 108.0(3)
C40 B12 B16 105.7(3)
C40 B12 B13 59.0(2)
B16 B12 B13 60.1(2)
C40 B12 B11 59.4(2)
B16 B12 B11 107.8(3)
B13 B12 B11 108.1(3)
C40 B12 B15 105.9(3)
B16 B12 B15 60.3(3)
B13 B12 B15 108.5(3)
B11 B12 B15 59.6(2)
C40 B13 B14 59.3(2)
C40 B13 B16 105.1(3)
B14 B13 B16 107.4(3)
C40 B13 B12 58.5(2)
B14 B13 B12 107.5(3)
B16 B13 B12 59.7(2)
C40 B13 B17 105.4(3)
B14 B13 B17 59.3(2)
B16 B13 B17 60.3(3)
B12 B13 B17 107.8(3)
C41 B14 C40 58.9(2)
C41 B14 B17 105.4(3)
C40 B14 B17 106.0(3)
C41 B14 B18 58.1(2)
C40 B14 B18 105.7(3)
B17 B14 B18 60.1(3)
C41 B14 B13 106.2(3)
C40 B14 B13 58.9(2)
B17 B14 B13 60.6(2)
B18 B14 B13 108.5(3)
B11 B15 B19 60.1(2)
B11 B15 B12 60.1(2)
B19 B15 B12 108.1(3)
B11 B15 B20 107.9(3)
B19 B15 B20 59.9(3)
B12 B15 B20 107.4(3)
B11 B15 B16 107.6(3)
B19 B15 B16 107.6(3)
B12 B15 B16 59.5(2)
B20 B15 B16 59.7(3)
B12 B16 B20 108.3(3)
B12 B16 B13 60.2(2)
B20 B16 B13 108.4(3)
B12 B16 B17 107.9(3)
B20 B16 B17 60.1(3)
B13 B16 B17 59.9(2)
B12 B16 B15 60.1(2)
B20 B16 B15 60.1(3)
B13 B16 B15 108.4(3)
B17 B16 B15 108.0(3)
B14 B17 B18 60.3(3)
B14 B17 B13 60.1(2)
B18 B17 B13 108.2(3)
B14 B17 B20 108.2(3)
B18 B17 B20 59.9(3)
B13 B17 B20 108.0(3)
B14 B17 B16 107.7(3)
B18 B17 B16 107.4(3)
B13 B17 B16 59.8(2)
B20 B17 B16 59.7(3)
C41 B18 B17 106.2(3)
C41 B18 B19 59.2(2)
B17 B18 B19 108.8(3)
C41 B18 B14 59.7(2)
B17 B18 B14 59.6(3)
B19 B18 B14 108.6(3)
C41 B18 B20 106.1(3)
B17 B18 B20 60.5(3)
B19 B18 B20 60.2(3)
B14 B18 B20 108.1(3)
C41 B19 B18 58.4(2)
C41 B19 B15 105.7(3)
B18 B19 B15 108.2(3)
C41 B19 B11 59.2(2)
B18 B19 B11 107.5(3)
B15 B19 B11 59.9(2)
C41 B19 B20 105.3(3)
B18 B19 B20 60.1(3)
B15 B19 B20 60.3(3)
B11 B19 B20 108.0(3)
B18 B20 B16 107.6(3)
B18 B20 B19 59.7(3)
B16 B20 B19 107.9(3)
B18 B20 B17 59.6(3)
B16 B20 B17 60.3(3)
B19 B20 B17 107.7(3)
B18 B20 B15 107.4(3)
B16 B20 B15 60.3(3)
B19 B20 B15 59.7(3)
B17 B20 B15 108.3(3)
C35 B21 C34 58.9(2)
C35 B21 B26 104.9(3)
C34 B21 B26 105.1(3)
C35 B21 B22 58.1(3)
C34 B21 B22 105.6(3)
B26 B21 B22 60.3(3)
C35 B21 B25 105.6(3)
C34 B21 B25 58.2(2)
B26 B21 B25 60.3(3)
B22 B21 B25 108.4(3)
C35 B22 B23 58.9(2)
C35 B22 B21 59.7(2)
B23 B22 B21 108.4(3)
C35 B22 B26 105.8(3)
B23 B22 B26 108.0(3)
B21 B22 B26 59.8(3)
C35 B22 B27 105.8(3)
B23 B22 B27 60.3(3)
B21 B22 B27 108.0(3)
B26 B22 B27 59.7(3)
C35 B23 B24 59.3(2)
C35 B23 B22 58.7(3)
B24 B23 B22 108.0(3)
C35 B23 B27 105.7(3)
B24 B23 B27 108.0(3)
B22 B23 B27 60.4(3)
C35 B23 B28 106.0(3)
B24 B23 B28 59.7(2)
B22 B23 B28 108.8(3)
B27 B23 B28 60.5(3)
C35 B24 C34 59.0(2)
C35 B24 B23 58.7(2)
C34 B24 B23 106.2(3)
C35 B24 B28 106.4(3)
C34 B24 B28 105.8(3)
B23 B24 B28 60.9(2)
C35 B24 B29 106.1(3)
C34 B24 B29 58.3(2)
B23 B24 B29 108.8(3)
B28 B24 B29 60.3(2)
C34 B25 B21 59.4(2)
C34 B25 B29 58.8(2)
B21 B25 B29 107.9(3)
C34 B25 B26 105.5(3)
B21 B25 B26 59.6(3)
B29 B25 B26 107.6(3)
C34 B25 B30 105.5(3)
B21 B25 B30 107.7(3)
B29 B25 B30 59.9(2)
B26 B25 B30 59.9(2)
B21 B26 B27 108.4(3)
B21 B26 B22 59.9(3)
B27 B26 B22 60.2(3)
B21 B26 B25 60.1(3)
B27 B26 B25 108.4(3)
B22 B26 B25 108.0(3)
B21 B26 B30 108.4(3)
B27 B26 B30 60.0(3)
B22 B26 B30 108.1(3)
B25 B26 B30 60.3(2)
B26 B27 B30 60.3(3)
B26 B27 B23 107.4(3)
B30 B27 B23 107.9(3)
B26 B27 B22 60.0(3)
B30 B27 B22 108.2(3)
B23 B27 B22 59.3(3)
B26 B27 B28 108.1(3)
B30 B27 B28 60.1(2)
B23 B27 B28 59.9(2)
B22 B27 B28 107.5(3)
B24 B28 B29 60.3(2)
B24 B28 B23 59.4(2)
B29 B28 B23 107.6(3)
B24 B28 B30 107.7(3)
B29 B28 B30 59.9(2)
B23 B28 B30 107.2(3)
B24 B28 B27 107.1(3)
B29 B28 B27 107.4(3)
B23 B28 B27 59.6(2)
B30 B28 B27 59.5(2)
C34 B29 B24 59.5(2)
C34 B29 B28 106.0(3)
B24 B29 B28 59.4(2)
C34 B29 B25 58.4(2)
B24 B29 B25 107.5(3)
B28 B29 B25 108.5(3)
C34 B29 B30 105.4(3)
B24 B29 B30 107.3(3)
B28 B29 B30 60.3(2)
B25 B29 B30 60.3(2)
B27 B30 B26 59.7(3)
B27 B30 B29 108.0(3)
B26 B30 B29 107.5(3)
B27 B30 B28 60.4(2)
B26 B30 B28 107.8(3)
B29 B30 B28 59.8(2)
B27 B30 B25 107.8(3)
B26 B30 B25 59.8(3)
B29 B30 B25 59.8(2)
B28 B30 B25 107.7(3)

loop_
_geom_bond_atom_site_label_1
_geom_bond_atom_site_label_2
_geom_bond_distance
Ir1 C2 2.010(3)
Ir1 C13 2.013(3)
Ir1 C24 2.017(3)
Ir1 N3 2.122(3)
Ir1 N2 2.127(3)
Ir1 N1 2.138(3)
N1 C11 1.340(4)
N1 C7 1.364(4)
N2 C22 1.348(4)
N2 C18 1.362(4)
N3 C33 1.344(4)
N3 C29 1.366(4)
C1 C6 1.394(5)
C1 C2 1.414(4)
C1 C7 1.471(5)
C2 C3 1.394(5)
C3 C4 1.392(5)
C4 C5 1.397(5)
C4 C34 1.508(5)
C5 C6 1.378(5)
C7 C8 1.394(5)
C8 C9 1.383(5)
C9 C10 1.379(5)
C10 C11 1.381(5)
C12 C17 1.393(5)
C12 C13 1.417(4)
C12 C18 1.465(4)
C13 C14 1.406(4)
C14 C15 1.398(4)
C15 C16 1.395(5)
C15 C37 1.517(4)
C16 C17 1.382(5)
C18 C19 1.391(4)
C19 C20 1.383(4)
C20 C21 1.385(5)
C21 C22 1.372(4)
C23 C28 1.393(4)
C23 C24 1.422(4)
C23 C29 1.469(4)
C24 C25 1.400(4)
C25 C26 1.401(4)
C26 C27 1.395(5)
C26 C40 1.507(4)
C27 C28 1.379(5)
C29 C30 1.387(5)
C30 C31 1.383(5)
C31 C32 1.386(5)
C32 C33 1.373(5)
C34 C35 1.695(5)
C34 B25 1.702(5)
C34 B29 1.710(5)
C34 B21 1.725(5)
C34 B24 1.732(5)
C35 C36 1.522(5)
C35 B22 1.695(6)
C35 B23 1.698(6)
C35 B24 1.710(6)
C35 B21 1.724(6)
C37 C38 1.697(5)
C37 B2 1.710(5)
C37 B3 1.713(5)
C37 B4 1.721(5)
C37 B1 1.721(5)
C38 C39 1.507(5)
C38 B9 1.703(6)
C38 B5 1.705(5)
C38 B4 1.712(6)
C38 B1 1.713(5)
C40 C41 1.697(5)
C40 B12 1.712(5)
C40 B13 1.721(5)
C40 B14 1.729(5)
C40 B11 1.730(5)
C41 C42 1.509(5)
C41 B18 1.698(5)
C41 B19 1.711(6)
C41 B11 1.722(5)
C41 B14 1.726(6)
O1 C51 1.365(10)
O2 C52 1.405(8)
C53 Cl1 1.691(18)
C53 Cl2 1.707(18)
C53A Cl2A 1.863(18)
C53A Cl1A 1.864(18)
C54 Cl3B 1.760(18)
C54 Cl3A 1.810(18)
B1 B6 1.766(5)
B1 B5 1.767(6)
B1 B2 1.778(6)
B2 B6 1.777(5)
B2 B7 1.790(6)
B2 B3 1.792(6)
B3 B4 1.778(6)
B3 B8 1.780(6)
B3 B7 1.788(6)
B4 B9 1.776(6)
B4 B8 1.776(6)
B5 B10 1.769(6)
B5 B6 1.774(6)
B5 B9 1.775(7)
B6 B10 1.780(6)
B6 B7 1.788(6)
B7 B10 1.780(6)
B7 B8 1.792(7)
B8 B9 1.758(7)
B8 B10 1.781(6)
B9 B10 1.775(6)
B11 B15 1.770(6)
B11 B19 1.775(6)
B11 B12 1.780(6)
B12 B16 1.771(6)
B12 B13 1.779(6)
B12 B15 1.782(6)
B13 B14 1.770(6)
B13 B16 1.777(6)
B13 B17 1.779(6)
B14 B17 1.757(6)
B14 B18 1.768(6)
B15 B19 1.772(7)
B15 B20 1.783(6)
B15 B16 1.786(7)
B16 B20 1.775(7)
B16 B17 1.785(6)
B17 B18 1.766(7)
B17 B20 1.781(7)
B18 B19 1.766(7)
B18 B20 1.772(6)
B19 B20 1.776(7)
B21 B26 1.766(6)
B21 B22 1.768(7)
B21 B25 1.775(6)
B22 B23 1.758(7)
B22 B26 1.774(7)
B22 B27 1.778(7)
B23 B24 1.756(6)
B23 B27 1.776(6)
B23 B28 1.782(6)
B24 B28 1.761(6)
B24 B29 1.777(6)
B25 B29 1.778(6)
B25 B26 1.779(6)
B25 B30 1.787(6)
B26 B27 1.769(7)
B26 B30 1.780(6)
B27 B30 1.776(6)
B27 B28 1.792(6)
B28 B29 1.778(6)
B28 B30 1.787(6)
B29 B30 1.780(6)
